data_7103076
loop_
_publ_author_name
'Vasudevan, Kalyan V'
'Findlater, Michael'
'Cowley, Alan H'

_publ_section_title
;
 Synthesis and reactivity of tetrakis(imino)pyracene (TIP) ligands;
 bifunctional analogues of the BIAN ligand class.
;
_journal_issue 16
_journal_name_full 'Chemical communications (Cambridge, England)'
_journal_page_first 1918
_journal_page_last 1919
_journal_paper_doi 10.1039/b719251g
_journal_year 2008
_chemical_formula_moiety 'C62 H74 N4, 2(C H Cl3)'
_chemical_formula_sum 'C64 H74 Cl6 N4'
_chemical_formula_weight 1112.04
_space_group_IT_number 14
_symmetry_cell_setting monoclinic
_symmetry_space_group_name_Hall '-P 2yn'
_symmetry_space_group_name_H-M 'P 1 21/n 1'
_atom_sites_solution_hydrogens geom
_atom_sites_solution_primary direct
_atom_sites_solution_secondary difmap
_audit_creation_method
;
manual editing of the .cif file
created by SHELXTL Ver. 6.10
;
_cell_angle_alpha 90.00
_cell_angle_beta 97.68(3)
_cell_angle_gamma 90.00
_cell_formula_units_Z 2
_cell_length_a 12.673(3)
_cell_length_b 15.048(3)
_cell_length_c 18.514(4)
_cell_measurement_temperature 153(2)
_cell_volume 3499.1(12)
_computing_cell_refinement 'Collect software, Nonius B.V. 1998'
_computing_data_collection 'Collect software, Nonius B.V. 1998'
_computing_data_reduction
;
DENZO and Scalepack (Otwinoski and Minor, 1997)
;
_computing_molecular_graphics 'XP SHELXTL/PC, Siemens Analytical'
_computing_structure_refinement 'XL SHELXTL/PC, Siemens Analytical'
_computing_structure_solution
;
SIR97 - Altomare A., Burla M.C., Camalli M., Cascarano G.L., Giacovazzo C.,
Guagliardi A., Moliterni A.G.G., Polidori G.,Spagna R.
;
_diffrn_ambient_temperature 153(2)
_diffrn_measured_fraction_theta_full 0.995
_diffrn_measured_fraction_theta_max 0.995
_diffrn_measurement_device_type 'Nonius Kappa CCD'
_diffrn_measurement_method \w-scan
_diffrn_radiation_monochromator graphite
_diffrn_radiation_source 'fine-focus sealed tube'
_diffrn_radiation_type MoK\a
_diffrn_radiation_wavelength 0.71073
_diffrn_reflns_av_R_equivalents 0.0419
_diffrn_reflns_av_sigmaI/netI 0.0810
_diffrn_reflns_limit_h_max 16
_diffrn_reflns_limit_h_min -16
_diffrn_reflns_limit_k_max 19
_diffrn_reflns_limit_k_min -18
_diffrn_reflns_limit_l_max 23
_diffrn_reflns_limit_l_min -24
_diffrn_reflns_number 13524
_diffrn_reflns_theta_full 27.44
_diffrn_reflns_theta_max 27.44
_diffrn_reflns_theta_min 1.75
_exptl_absorpt_coefficient_mu 0.282
_exptl_absorpt_correction_T_max .977
_exptl_absorpt_correction_T_min .972
_exptl_absorpt_correction_type multi-scan
_exptl_absorpt_process_details 'DENZO and Scalepack (Otwinoski and Minor, 1997)'
_exptl_crystal_colour Orange
_exptl_crystal_density_diffrn 1.055
_exptl_crystal_density_method 'not measured'
_exptl_crystal_description Block
_exptl_crystal_F_000 1176
_exptl_crystal_size_max 0.15
_exptl_crystal_size_mid 0.10
_exptl_crystal_size_min 0.07
_refine_diff_density_max 0.529
_refine_diff_density_min -0.318
_refine_diff_density_rms 0.094
_refine_ls_extinction_method none
_refine_ls_goodness_of_fit_ref 1.001
_refine_ls_hydrogen_treatment constr
_refine_ls_matrix_type full
_refine_ls_number_parameters 342
_refine_ls_number_reflns 7960
_refine_ls_number_restraints 0
_refine_ls_restrained_S_all 1.001
_refine_ls_R_factor_all 0.1169
_refine_ls_R_factor_gt 0.0692
_refine_ls_shift/su_max 0.001
_refine_ls_shift/su_mean 0.000
_refine_ls_structure_factor_coef Fsqd
_refine_ls_weighting_details 'calc w=1/[\s^2^(Fo^2^)+(0.1422P)^2^+0.0000P] where P=(Fo^2^+2Fc^2^)/3'
_refine_ls_weighting_scheme calc
_refine_ls_wR_factor_gt 0.2072
_refine_ls_wR_factor_ref 0.2336
_reflns_number_gt 4552
_reflns_number_total 7960
_reflns_threshold_expression >2sigma(I)
_cod_data_source_file b719251g.txt
_cod_data_source_block squeezed_a
_cod_depositor_comments
;
The following automatic conversions were performed:
'_symmetry_cell_setting' value 'Monoclinic' changed to 'monoclinic'
according to '/home/saulius/struct/CIF-dictionaries/cif_core.dic'
dictionary named 'cif_core.dic' version 2.4.1 from 2010-06-29.

Automatic conversion script
Id: cif_fix_enum 1527 2010-12-29 10:47:43Z saulius 
;
_cod_original_sg_symbol_Hall -P2yn
_cod_original_sg_symbol_H-M P21/n
_cod_database_code 7103076

loop_
_symmetry_equiv_pos_as_xyz
'x, y, z'
'-x+1/2, y+1/2, -z+1/2'
'-x, -y, -z'
'x-1/2, -y-1/2, z-1/2'

loop_
_atom_site_label
_atom_site_type_symbol
_atom_site_fract_x
_atom_site_fract_y
_atom_site_fract_z
_atom_site_U_iso_or_equiv
_atom_site_adp_type
_atom_site_occupancy
_atom_site_symmetry_multiplicity
_atom_site_calc_flag
_atom_site_refinement_flags
_atom_site_disorder_assembly
_atom_site_disorder_group
C6 C 0.6356(2) 0.54614(19) 0.10404(14) 0.0267(6) Uani 1 1 d . . .
H6 H 0.6780 0.5537 0.1486 0.032 Uiso 1 1 calc R . .
C7 C 0.3476(2) 0.3994(2) -0.04360(14) 0.0280(6) Uani 1 1 d . . .
H7 H 0.2934 0.3574 -0.0491 0.034 Uiso 1 1 calc R . .
C32 C -0.0239(2) 0.3090(2) -0.22893(16) 0.0357(7) Uani 1 1 d . . .
H32 H -0.0241 0.2578 -0.2617 0.043 Uiso 1 1 calc R . .
Cl1 Cl 0.06702(7) 0.38784(7) -0.25353(5) 0.0535(3) Uani 1 1 d . . .
Cl2 Cl -0.15360(7) 0.35375(7) -0.23766(5) 0.0499(3) Uani 1 1 d . . .
Cl3 Cl 0.01605(8) 0.27290(7) -0.13923(4) 0.0553(3) Uani 1 1 d . . .
C1 C 0.4223(2) 0.36454(18) 0.09629(14) 0.0234(6) Uani 1 1 d . . .
C2 C 0.4112(2) 0.40816(18) 0.02368(13) 0.0233(6) Uani 1 1 d . . .
C3 C 0.4921(2) 0.47363(19) 0.02902(14) 0.0251(6) Uani 1 1 d . . .
C4 C 0.5561(2) 0.48171(19) 0.09667(13) 0.0255(6) Uani 1 1 d . . .
C5 C 0.5150(2) 0.41228(18) 0.14403(13) 0.0223(6) Uani 1 1 d . . .
C8 C 0.2807(2) 0.26347(19) 0.08187(13) 0.0249(6) Uani 1 1 d . . .
C9 C 0.1812(2) 0.3073(2) 0.07607(14) 0.0297(7) Uani 1 1 d . . .
C10 C 0.0939(2) 0.2622(2) 0.03933(16) 0.0377(8) Uani 1 1 d . . .
H10 H 0.0270 0.2886 0.0345 0.045 Uiso 1 1 calc R . .
C11 C 0.1055(3) 0.1781(2) 0.00971(16) 0.0405(8) Uani 1 1 d . . .
H11 H 0.0463 0.1494 -0.0148 0.049 Uiso 1 1 calc R . .
C12 C 0.2025(3) 0.1375(2) 0.01621(15) 0.0367(7) Uani 1 1 d . . .
H12 H 0.2088 0.0817 -0.0044 0.044 Uiso 1 1 calc R . .
C13 C 0.2922(2) 0.1787(2) 0.05342(14) 0.0301(7) Uani 1 1 d . . .
C14 C 0.4009(2) 0.1346(2) 0.06316(16) 0.0361(7) Uani 1 1 d . . .
H14 H 0.4408 0.1590 0.1078 0.043 Uiso 1 1 calc R . .
C15 C 0.4620(3) 0.1583(3) 0.00083(18) 0.0463(8) Uani 1 1 d . . .
H15A H 0.4261 0.1339 -0.0437 0.069 Uiso 1 1 calc R . .
H15B H 0.5326 0.1341 0.0101 0.069 Uiso 1 1 calc R . .
H15C H 0.4660 0.2217 -0.0034 0.069 Uiso 1 1 calc R . .
C16 C 0.3957(3) 0.0343(2) 0.07312(19) 0.0488(9) Uani 1 1 d . . .
H16A H 0.3717 0.0213 0.1190 0.073 Uiso 1 1 calc R . .
H16B H 0.4653 0.0093 0.0723 0.073 Uiso 1 1 calc R . .
H16C H 0.3471 0.0092 0.0343 0.073 Uiso 1 1 calc R . .
C17 C 0.1697(2) 0.3954(2) 0.11295(16) 0.0354(7) Uani 1 1 d . . .
H17 H 0.2345 0.4297 0.1095 0.042 Uiso 1 1 calc R . .
C18 C 0.0761(3) 0.4502(3) 0.0781(2) 0.0607(11) Uani 1 1 d . . .
H18A H 0.0796 0.4560 0.0268 0.091 Uiso 1 1 calc R . .
H18B H 0.0787 0.5081 0.1001 0.091 Uiso 1 1 calc R . .
H18C H 0.0109 0.4212 0.0853 0.091 Uiso 1 1 calc R . .
C19 C 0.1624(3) 0.3806(3) 0.19459(18) 0.0536(10) Uani 1 1 d . . .
H19A H 0.0972 0.3503 0.1999 0.080 Uiso 1 1 calc R . .
H19B H 0.1638 0.4370 0.2190 0.080 Uiso 1 1 calc R . .
H19C H 0.2217 0.3453 0.2157 0.080 Uiso 1 1 calc R . .
C20 C 0.6169(2) 0.43939(19) 0.25717(13) 0.0248(6) Uani 1 1 d . . .
C21 C 0.7210(2) 0.4078(2) 0.27240(14) 0.0297(7) Uani 1 1 d . . .
C22 C 0.7911(2) 0.4563(2) 0.32156(16) 0.0355(7) Uani 1 1 d . . .
H22 H 0.8619 0.4385 0.3305 0.043 Uiso 1 1 calc R . .
C23 C 0.7599(2) 0.5291(2) 0.35710(16) 0.0379(8) Uani 1 1 d . . .
H23 H 0.8086 0.5592 0.3905 0.045 Uiso 1 1 calc R . .
C24 C 0.6545(2) 0.5582(2) 0.34303(16) 0.0367(7) Uani 1 1 d . . .
H24 H 0.6333 0.6081 0.3671 0.044 Uiso 1 1 calc R . .
C25 C 0.5803(2) 0.5133(2) 0.29315(14) 0.0293(6) Uani 1 1 d . . .
C26 C 0.7566(2) 0.3253(2) 0.23668(16) 0.0384(8) Uani 1 1 d . . .
H26 H 0.6936 0.2974 0.2095 0.046 Uiso 1 1 calc R . .
C27 C 0.8079(3) 0.2582(3) 0.29173(19) 0.0480(9) Uani 1 1 d . . .
H27A H 0.8707 0.2836 0.3185 0.072 Uiso 1 1 calc R . .
H27B H 0.8268 0.2059 0.2667 0.072 Uiso 1 1 calc R . .
H27C H 0.7586 0.2427 0.3248 0.072 Uiso 1 1 calc R . .
C28 C 0.8347(4) 0.3484(3) 0.1817(2) 0.0723(13) Uani 1 1 d . . .
H28A H 0.7974 0.3805 0.1413 0.109 Uiso 1 1 calc R . .
H28B H 0.8633 0.2946 0.1643 0.109 Uiso 1 1 calc R . .
H28C H 0.8917 0.3843 0.2053 0.109 Uiso 1 1 calc R . .
C29 C 0.4638(2) 0.5405(2) 0.28185(18) 0.0390(8) Uani 1 1 d . . .
H29 H 0.4365 0.5294 0.2306 0.047 Uiso 1 1 calc R . .
C30 C 0.4465(3) 0.6383(3) 0.2968(2) 0.0549(10) Uani 1 1 d . . .
H30A H 0.3719 0.6517 0.2873 0.082 Uiso 1 1 calc R . .
H30B H 0.4844 0.6737 0.2656 0.082 Uiso 1 1 calc R . .
H30C H 0.4724 0.6512 0.3468 0.082 Uiso 1 1 calc R . .
C31 C 0.4008(3) 0.4830(3) 0.3274(3) 0.0674(12) Uani 1 1 d . . .
H31A H 0.4023 0.4225 0.3110 0.101 Uiso 1 1 calc R . .
H31B H 0.3285 0.5035 0.3225 0.101 Uiso 1 1 calc R . .
H31C H 0.4316 0.4864 0.3776 0.101 Uiso 1 1 calc R . .
N1 N 0.37138(17) 0.30362(15) 0.12389(11) 0.0240(5) Uani 1 1 d . . .
N2 N 0.53917(17) 0.38997(16) 0.20996(11) 0.0240(5) Uani 1 1 d . . .

loop_
_atom_site_aniso_label
_atom_site_aniso_U_11
_atom_site_aniso_U_22
_atom_site_aniso_U_33
_atom_site_aniso_U_23
_atom_site_aniso_U_13
_atom_site_aniso_U_12
C6 0.0291(14) 0.0302(16) 0.0198(12) 0.0004(12) -0.0006(11) -0.0044(12)
C7 0.0267(14) 0.0278(16) 0.0284(13) -0.0024(12) 0.0003(11) -0.0054(12)
C32 0.0389(17) 0.0389(19) 0.0297(14) -0.0001(13) 0.0057(13) -0.0016(14)
Cl1 0.0497(5) 0.0591(6) 0.0504(5) 0.0107(4) 0.0018(4) -0.0133(4)
Cl2 0.0439(5) 0.0574(6) 0.0491(5) -0.0009(4) 0.0093(4) 0.0081(4)
Cl3 0.0610(6) 0.0668(7) 0.0378(4) 0.0117(4) 0.0059(4) 0.0044(5)
C1 0.0261(13) 0.0221(14) 0.0214(12) 0.0004(11) 0.0010(11) 0.0000(11)
C2 0.0252(13) 0.0253(15) 0.0193(12) -0.0001(11) 0.0025(10) -0.0026(12)
C3 0.0252(13) 0.0269(15) 0.0230(12) -0.0011(11) 0.0026(11) -0.0009(12)
C4 0.0289(14) 0.0249(15) 0.0223(12) 0.0005(11) 0.0020(11) -0.0006(12)
C5 0.0201(13) 0.0230(14) 0.0241(12) -0.0008(11) 0.0040(10) -0.0001(11)
C8 0.0274(14) 0.0271(15) 0.0202(12) 0.0047(11) 0.0036(10) -0.0042(12)
C9 0.0311(15) 0.0344(17) 0.0228(13) 0.0072(12) 0.0005(11) -0.0010(13)
C10 0.0303(16) 0.044(2) 0.0364(15) 0.0036(15) -0.0029(13) -0.0023(15)
C11 0.0361(17) 0.046(2) 0.0361(16) 0.0019(15) -0.0063(14) -0.0132(16)
C12 0.0462(19) 0.0328(18) 0.0299(14) -0.0049(13) 0.0003(13) -0.0061(15)
C13 0.0324(15) 0.0319(17) 0.0257(13) 0.0019(12) 0.0027(12) -0.0014(13)
C14 0.0383(17) 0.0324(18) 0.0359(16) -0.0054(13) -0.0007(13) 0.0026(14)
C15 0.0444(19) 0.048(2) 0.0468(18) -0.0038(16) 0.0088(16) 0.0060(17)
C16 0.056(2) 0.036(2) 0.053(2) -0.0030(16) 0.0024(17) 0.0082(17)
C17 0.0331(16) 0.0320(18) 0.0404(16) 0.0013(14) 0.0028(13) 0.0021(14)
C18 0.067(3) 0.052(2) 0.061(2) 0.007(2) -0.0007(19) 0.025(2)
C19 0.073(3) 0.045(2) 0.0426(19) -0.0022(16) 0.0100(18) 0.012(2)
C20 0.0294(14) 0.0271(15) 0.0179(11) 0.0027(11) 0.0033(10) -0.0053(12)
C21 0.0295(15) 0.0346(17) 0.0246(13) 0.0051(12) 0.0020(11) 0.0004(13)
C22 0.0281(15) 0.0402(19) 0.0365(15) 0.0049(14) -0.0021(13) 0.0003(14)
C23 0.0385(17) 0.042(2) 0.0301(15) 0.0006(14) -0.0052(13) -0.0125(15)
C24 0.0415(17) 0.0356(18) 0.0319(14) -0.0042(14) 0.0014(13) -0.0011(15)
C25 0.0330(15) 0.0310(16) 0.0237(13) 0.0009(12) 0.0033(11) -0.0027(13)
C26 0.0317(16) 0.047(2) 0.0357(16) -0.0017(15) 0.0008(13) 0.0051(14)
C27 0.053(2) 0.041(2) 0.0504(19) 0.0035(17) 0.0066(16) 0.0091(17)
C28 0.095(3) 0.060(3) 0.071(3) 0.020(2) 0.046(2) 0.028(3)
C29 0.0322(16) 0.041(2) 0.0434(16) -0.0131(15) 0.0049(13) 0.0035(14)
C30 0.043(2) 0.053(2) 0.069(2) -0.0032(19) 0.0082(18) 0.0124(18)
C31 0.046(2) 0.054(3) 0.108(3) -0.004(2) 0.030(2) 0.001(2)
N1 0.0250(11) 0.0206(12) 0.0263(11) 0.0004(9) 0.0037(9) -0.0017(10)
N2 0.0241(11) 0.0274(13) 0.0200(10) 0.0002(9) 0.0009(9) 0.0000(10)

loop_
_atom_type_symbol
_atom_type_description
_atom_type_scat_dispersion_real
_atom_type_scat_dispersion_imag
_atom_type_scat_source
C C 0.0030 0.0020 'International Tables Vol C Tables 4.2.6.8 and 6.1.1.4'
H H 0.0000 0.0000 'International Tables Vol C Tables 4.2.6.8 and 6.1.1.4'
N N 0.0060 0.0030 'International Tables Vol C Tables 4.2.6.8 and 6.1.1.4'
Cl Cl 0.1480 0.1590 'International Tables Vol C Tables 4.2.6.8 and 6.1.1.4'

loop_
_geom_angle_atom_site_label_1
_geom_angle_atom_site_label_2
_geom_angle_atom_site_label_3
_geom_angle
_geom_angle_site_symmetry_1
_geom_angle_site_symmetry_3
_geom_angle_publ_flag
C4 C6 C7 120.3(2) . 3_665 ?
C4 C6 H6 119.8 . . ?
C7 C6 H6 119.8 3_665 . ?
C2 C7 C6 121.2(3) . 3_665 ?
C2 C7 H7 119.4 . . ?
C6 C7 H7 119.4 3_665 . ?
Cl1 C32 Cl3 109.73(17) . . ?
Cl1 C32 Cl2 110.72(18) . . ?
Cl3 C32 Cl2 110.63(17) . . ?
Cl1 C32 H32 108.6 . . ?
Cl3 C32 H32 108.6 . . ?
Cl2 C32 H32 108.6 . . ?
N1 C1 C2 133.8(2) . . ?
N1 C1 C5 119.6(2) . . ?
C2 C1 C5 106.5(2) . . ?
C7 C2 C3 117.0(2) . . ?
C7 C2 C1 137.7(3) . . ?
C3 C2 C1 105.3(2) . . ?
C3 C3 C4 121.4(3) 3_665 . ?
C3 C3 C2 121.9(3) 3_665 . ?
C4 C3 C2 116.7(2) . . ?
C6 C4 C3 118.2(2) . . ?
C6 C4 C5 136.9(2) . . ?
C3 C4 C5 104.9(2) . . ?
N2 C5 C4 133.7(2) . . ?
N2 C5 C1 119.7(2) . . ?
C4 C5 C1 106.6(2) . . ?
C13 C8 C9 122.3(3) . . ?
C13 C8 N1 118.3(2) . . ?
C9 C8 N1 119.1(3) . . ?
C10 C9 C8 116.8(3) . . ?
C10 C9 C17 122.0(3) . . ?
C8 C9 C17 121.0(3) . . ?
C11 C10 C9 121.0(3) . . ?
C11 C10 H10 119.5 . . ?
C9 C10 H10 119.5 . . ?
C12 C11 C10 120.9(3) . . ?
C12 C11 H11 119.6 . . ?
C10 C11 H11 119.6 . . ?
C11 C12 C13 120.7(3) . . ?
C11 C12 H12 119.7 . . ?
C13 C12 H12 119.7 . . ?
C12 C13 C8 118.3(3) . . ?
C12 C13 C14 122.1(3) . . ?
C8 C13 C14 119.6(3) . . ?
C15 C14 C13 110.8(3) . . ?
C15 C14 C16 111.1(3) . . ?
C13 C14 C16 113.2(3) . . ?
C15 C14 H14 107.1 . . ?
C13 C14 H14 107.1 . . ?
C16 C14 H14 107.1 . . ?
C14 C15 H15A 109.5 . . ?
C14 C15 H15B 109.5 . . ?
H15A C15 H15B 109.5 . . ?
C14 C15 H15C 109.5 . . ?
H15A C15 H15C 109.5 . . ?
H15B C15 H15C 109.5 . . ?
C14 C16 H16A 109.5 . . ?
C14 C16 H16B 109.5 . . ?
H16A C16 H16B 109.5 . . ?
C14 C16 H16C 109.5 . . ?
H16A C16 H16C 109.5 . . ?
H16B C16 H16C 109.5 . . ?
C9 C17 C18 113.8(3) . . ?
C9 C17 C19 109.8(3) . . ?
C18 C17 C19 110.5(3) . . ?
C9 C17 H17 107.5 . . ?
C18 C17 H17 107.5 . . ?
C19 C17 H17 107.5 . . ?
C17 C18 H18A 109.5 . . ?
C17 C18 H18B 109.5 . . ?
H18A C18 H18B 109.5 . . ?
C17 C18 H18C 109.5 . . ?
H18A C18 H18C 109.5 . . ?
H18B C18 H18C 109.5 . . ?
C17 C19 H19A 109.5 . . ?
C17 C19 H19B 109.5 . . ?
H19A C19 H19B 109.5 . . ?
C17 C19 H19C 109.5 . . ?
H19A C19 H19C 109.5 . . ?
H19B C19 H19C 109.5 . . ?
C21 C20 C25 122.4(2) . . ?
C21 C20 N2 120.0(3) . . ?
C25 C20 N2 117.1(2) . . ?
C22 C21 C20 117.2(3) . . ?
C22 C21 C26 121.2(3) . . ?
C20 C21 C26 121.6(3) . . ?
C23 C22 C21 122.5(3) . . ?
C23 C22 H22 118.7 . . ?
C21 C22 H22 118.7 . . ?
C22 C23 C24 119.6(3) . . ?
C22 C23 H23 120.2 . . ?
C24 C23 H23 120.2 . . ?
C23 C24 C25 120.8(3) . . ?
C23 C24 H24 119.6 . . ?
C25 C24 H24 119.6 . . ?
C24 C25 C20 117.4(3) . . ?
C24 C25 C29 121.0(3) . . ?
C20 C25 C29 121.6(2) . . ?
C21 C26 C27 112.4(3) . . ?
C21 C26 C28 111.0(3) . . ?
C27 C26 C28 109.7(3) . . ?
C21 C26 H26 107.9 . . ?
C27 C26 H26 107.9 . . ?
C28 C26 H26 107.9 . . ?
C26 C27 H27A 109.5 . . ?
C26 C27 H27B 109.5 . . ?
H27A C27 H27B 109.5 . . ?
C26 C27 H27C 109.5 . . ?
H27A C27 H27C 109.5 . . ?
H27B C27 H27C 109.5 . . ?
C26 C28 H28A 109.5 . . ?
C26 C28 H28B 109.5 . . ?
H28A C28 H28B 109.5 . . ?
C26 C28 H28C 109.5 . . ?
H28A C28 H28C 109.5 . . ?
H28B C28 H28C 109.5 . . ?
C31 C29 C30 110.7(3) . . ?
C31 C29 C25 110.2(3) . . ?
C30 C29 C25 113.4(3) . . ?
C31 C29 H29 107.4 . . ?
C30 C29 H29 107.4 . . ?
C25 C29 H29 107.4 . . ?
C29 C30 H30A 109.5 . . ?
C29 C30 H30B 109.5 . . ?
H30A C30 H30B 109.5 . . ?
C29 C30 H30C 109.5 . . ?
H30A C30 H30C 109.5 . . ?
H30B C30 H30C 109.5 . . ?
C29 C31 H31A 109.5 . . ?
C29 C31 H31B 109.5 . . ?
H31A C31 H31B 109.5 . . ?
C29 C31 H31C 109.5 . . ?
H31A C31 H31C 109.5 . . ?
H31B C31 H31C 109.5 . . ?
C1 N1 C8 120.1(2) . . ?
C5 N2 C20 120.6(2) . . ?

loop_
_geom_bond_atom_site_label_1
_geom_bond_atom_site_label_2
_geom_bond_distance
_geom_bond_site_symmetry_2
_geom_bond_publ_flag
C6 C4 1.392(4) . ?
C6 C7 1.425(4) 3_665 ?
C6 H6 0.9300 . ?
C7 C2 1.396(4) . ?
C7 C6 1.425(4) 3_665 ?
C7 H7 0.9300 . ?
C32 Cl1 1.756(3) . ?
C32 Cl3 1.756(3) . ?
C32 Cl2 1.764(3) . ?
C32 H32 0.9800 . ?
C1 N1 1.268(3) . ?
C1 C2 1.486(4) . ?
C1 C5 1.549(4) . ?
C2 C3 1.415(4) . ?
C3 C3 1.372(5) 3_665 ?
C3 C4 1.404(3) . ?
C4 C5 1.501(4) . ?
C5 N2 1.264(3) . ?
C8 C13 1.396(4) . ?
C8 C9 1.414(4) . ?
C8 N1 1.433(3) . ?
C9 C10 1.395(4) . ?
C9 C17 1.507(4) . ?
C10 C11 1.395(5) . ?
C10 H10 0.9300 . ?
C11 C12 1.364(5) . ?
C11 H11 0.9300 . ?
C12 C13 1.394(4) . ?
C12 H12 0.9300 . ?
C13 C14 1.518(4) . ?
C14 C15 1.515(5) . ?
C14 C16 1.523(5) . ?
C14 H14 0.9800 . ?
C15 H15A 0.9600 . ?
C15 H15B 0.9600 . ?
C15 H15C 0.9600 . ?
C16 H16A 0.9600 . ?
C16 H16B 0.9600 . ?
C16 H16C 0.9600 . ?
C17 C18 1.515(4) . ?
C17 C19 1.543(5) . ?
C17 H17 0.9800 . ?
C18 H18A 0.9600 . ?
C18 H18B 0.9600 . ?
C18 H18C 0.9600 . ?
C19 H19A 0.9600 . ?
C19 H19B 0.9600 . ?
C19 H19C 0.9600 . ?
C20 C21 1.396(4) . ?
C20 C25 1.406(4) . ?
C20 N2 1.434(3) . ?
C21 C22 1.391(4) . ?
C21 C26 1.504(4) . ?
C22 C23 1.363(5) . ?
C22 H22 0.9300 . ?
C23 C24 1.397(5) . ?
C23 H23 0.9300 . ?
C24 C25 1.401(4) . ?
C24 H24 0.9300 . ?
C25 C29 1.520(4) . ?
C26 C27 1.517(5) . ?
C26 C28 1.551(5) . ?
C26 H26 0.9800 . ?
C27 H27A 0.9600 . ?
C27 H27B 0.9600 . ?
C27 H27C 0.9600 . ?
C28 H28A 0.9600 . ?
C28 H28B 0.9600 . ?
C28 H28C 0.9600 . ?
C29 C31 1.508(5) . ?
C29 C30 1.519(5) . ?
C29 H29 0.9800 . ?
C30 H30A 0.9600 . ?
C30 H30B 0.9600 . ?
C30 H30C 0.9600 . ?
C31 H31A 0.9600 . ?
C31 H31B 0.9600 . ?
C31 H31C 0.9600 . ?

loop_
_geom_torsion_atom_site_label_1
_geom_torsion_atom_site_label_2
_geom_torsion_atom_site_label_3
_geom_torsion_atom_site_label_4
_geom_torsion
_geom_torsion_site_symmetry_1
_geom_torsion_site_symmetry_2
_geom_torsion_site_symmetry_3
_geom_torsion_site_symmetry_4
_geom_torsion_publ_flag
C6 C7 C2 C3 0.4(4) 3_665 . . . ?
C6 C7 C2 C1 -177.3(3) 3_665 . . . ?
N1 C1 C2 C7 -4.0(6) . . . . ?
C5 C1 C2 C7 179.1(3) . . . . ?
N1 C1 C2 C3 178.1(3) . . . . ?
C5 C1 C2 C3 1.2(3) . . . . ?
C7 C2 C3 C3 -0.1(5) . . . 3_665 ?
C1 C2 C3 C3 178.3(3) . . . 3_665 ?
C7 C2 C3 C4 -179.7(3) . . . . ?
C1 C2 C3 C4 -1.2(3) . . . . ?
C7 C6 C4 C3 -1.4(4) 3_665 . . . ?
C7 C6 C4 C5 178.6(3) 3_665 . . . ?
C3 C3 C4 C6 1.1(5) 3_665 . . . ?
C2 C3 C4 C6 -179.3(3) . . . . ?
C3 C3 C4 C5 -178.9(3) 3_665 . . . ?
C2 C3 C4 C5 0.7(3) . . . . ?
C6 C4 C5 N2 2.0(6) . . . . ?
C3 C4 C5 N2 -178.0(3) . . . . ?
C6 C4 C5 C1 -179.9(3) . . . . ?
C3 C4 C5 C1 0.2(3) . . . . ?
N1 C1 C5 N2 0.2(4) . . . . ?
C2 C1 C5 N2 177.6(2) . . . . ?
N1 C1 C5 C4 -178.3(2) . . . . ?
C2 C1 C5 C4 -0.9(3) . . . . ?
C13 C8 C9 C10 -0.9(4) . . . . ?
N1 C8 C9 C10 -175.2(2) . . . . ?
C13 C8 C9 C17 174.6(3) . . . . ?
N1 C8 C9 C17 0.3(4) . . . . ?
C8 C9 C10 C11 -0.3(4) . . . . ?
C17 C9 C10 C11 -175.8(3) . . . . ?
C9 C10 C11 C12 0.4(5) . . . . ?
C10 C11 C12 C13 0.8(5) . . . . ?
C11 C12 C13 C8 -1.9(4) . . . . ?
C11 C12 C13 C14 178.6(3) . . . . ?
C9 C8 C13 C12 1.9(4) . . . . ?
N1 C8 C13 C12 176.3(2) . . . . ?
C9 C8 C13 C14 -178.6(3) . . . . ?
N1 C8 C13 C14 -4.2(4) . . . . ?
C12 C13 C14 C15 90.4(4) . . . . ?
C8 C13 C14 C15 -89.1(3) . . . . ?
C12 C13 C14 C16 -35.2(4) . . . . ?
C8 C13 C14 C16 145.4(3) . . . . ?
C10 C9 C17 C18 -28.7(4) . . . . ?
C8 C9 C17 C18 156.1(3) . . . . ?
C10 C9 C17 C19 95.8(3) . . . . ?
C8 C9 C17 C19 -79.5(4) . . . . ?
C25 C20 C21 C22 -4.5(4) . . . . ?
N2 C20 C21 C22 -176.7(2) . . . . ?
C25 C20 C21 C26 176.1(3) . . . . ?
N2 C20 C21 C26 3.9(4) . . . . ?
C20 C21 C22 C23 3.5(4) . . . . ?
C26 C21 C22 C23 -177.1(3) . . . . ?
C21 C22 C23 C24 -1.5(5) . . . . ?
C22 C23 C24 C25 0.4(5) . . . . ?
C23 C24 C25 C20 -1.3(4) . . . . ?
C23 C24 C25 C29 175.4(3) . . . . ?
C21 C20 C25 C24 3.4(4) . . . . ?
N2 C20 C25 C24 175.8(2) . . . . ?
C21 C20 C25 C29 -173.2(3) . . . . ?
N2 C20 C25 C29 -0.8(4) . . . . ?
C22 C21 C26 C27 53.9(4) . . . . ?
C20 C21 C26 C27 -126.8(3) . . . . ?
C22 C21 C26 C28 -69.3(4) . . . . ?
C20 C21 C26 C28 110.0(3) . . . . ?
C24 C25 C29 C31 -96.4(4) . . . . ?
C20 C25 C29 C31 80.1(4) . . . . ?
C24 C25 C29 C30 28.4(4) . . . . ?
C20 C25 C29 C30 -155.1(3) . . . . ?
C2 C1 N1 C8 -1.1(5) . . . . ?
C5 C1 N1 C8 175.5(2) . . . . ?
C13 C8 N1 C1 104.2(3) . . . . ?
C9 C8 N1 C1 -81.2(3) . . . . ?
C4 C5 N2 C20 4.6(5) . . . . ?
C1 C5 N2 C20 -173.3(2) . . . . ?
C21 C20 N2 C5 -100.2(3) . . . . ?
C25 C20 N2 C5 87.2(3) . . . . ?
